data_4079671
loop_
_publ_author_name
'Tagne Kuate, Alain C.'
'Mohapatra, Swagat K.'
'Daniliuc, Constantin G.'
'Jones, Peter G.'
'Tamm, Matthias'

_publ_section_title
;
 Mono- and Dilithiation of [(\h7-C7H7)Ti(\h5-C5Me5)]
 (Pentamethyltroticene) for the Synthesis of Troticenyl Monophosphanes and
 [2]Troticenophanes with C--P and C--Si Bridges
;
_journal_issue 24
_journal_name_full Organometallics
_journal_page_first 8544
_journal_paper_doi 10.1021/om300927r
_journal_volume 31
_journal_year 2012
_chemical_formula_sum 'C29 H31 Au Cl P Ti'
_chemical_formula_weight 690.82
_chemical_name_systematic
; 
 ? 
;
_space_group_IT_number 2
_symmetry_cell_setting triclinic
_symmetry_space_group_name_Hall '-P 1'
_symmetry_space_group_name_H-M 'P -1'
_atom_sites_solution_hydrogens geom
_atom_sites_solution_primary direct
_atom_sites_solution_secondary difmap
_audit_creation_method SHELXL-97
_cell_angle_alpha 71.701(6)
_cell_angle_beta 73.907(6)
_cell_angle_gamma 65.681(8)
_cell_formula_units_Z 2
_cell_length_a 9.8908(8)
_cell_length_b 10.7751(8)
_cell_length_c 14.1037(10)
_cell_measurement_reflns_used 12617
_cell_measurement_temperature 100(2)
_cell_measurement_theta_max 29.2459
_cell_measurement_theta_min 2.1261
_cell_volume 1281.31(19)
_computing_cell_refinement
; 
CrysAlisPro, Oxford Diffraction Ltd., 
Version 1.171.33.55 (release 05-01-2010 CrysAlis171 .NET) 
(compiled Jan  5 2010,16:28:46) 
;
_computing_data_collection
; 
CrysAlisPro, Oxford Diffraction Ltd., 
Version 1.171.33.55 (release 05-01-2010 CrysAlis171 .NET) 
(compiled Jan  5 2010,16:28:46) 
;
_computing_data_reduction
; 
CrysAlisPro, Oxford Diffraction Ltd., 
Version 1.171.33.55 (release 05-01-2010 CrysAlis171 .NET) 
(compiled Jan  5 2010,16:28:46) 
;
_computing_molecular_graphics 'BRUKER XP'
_computing_publication_material SHELXL-97
_computing_structure_refinement 'SHELXL-97 (Sheldrick, 1997)'
_computing_structure_solution 'SHELXS-97 (Sheldrick, 1990)'
_diffrn_ambient_temperature 100(2)
_diffrn_detector_area_resol_mean 16.1419
_diffrn_measured_fraction_theta_full 0.996
_diffrn_measured_fraction_theta_max 0.996
_diffrn_measurement_device_type 'Xcalibur, Eos'
_diffrn_measurement_method '\w scans'
_diffrn_radiation_monochromator graphite
_diffrn_radiation_source 'Enhance (Mo) X-ray Source'
_diffrn_radiation_type 'Mo K\a'
_diffrn_radiation_wavelength 0.71073
_diffrn_reflns_av_R_equivalents 0.0511
_diffrn_reflns_av_sigmaI/netI 0.0624
_diffrn_reflns_limit_h_max 12
_diffrn_reflns_limit_h_min -12
_diffrn_reflns_limit_k_max 13
_diffrn_reflns_limit_k_min -13
_diffrn_reflns_limit_l_max 18
_diffrn_reflns_limit_l_min -18
_diffrn_reflns_number 32289
_diffrn_reflns_theta_full 27.10
_diffrn_reflns_theta_max 27.10
_diffrn_reflns_theta_min 2.13
_exptl_absorpt_coefficient_mu 6.213
_exptl_absorpt_correction_T_max 1.00000
_exptl_absorpt_correction_T_min 0.95893
_exptl_absorpt_correction_type multi-scan
_exptl_absorpt_process_details
; 
CrysAlisPro, Oxford Diffraction Ltd., 
Version 1.171.33.55 (release 05-01-2010 CrysAlis171 .NET) 
(compiled Jan  5 2010,16:28:46) 
;
_exptl_crystal_colour blue
_exptl_crystal_density_diffrn 1.791
_exptl_crystal_density_method 'not measured'
_exptl_crystal_description prism
_exptl_crystal_F_000 676
_exptl_crystal_size_max 0.10
_exptl_crystal_size_mid 0.09
_exptl_crystal_size_min 0.07
_refine_diff_density_max 1.133
_refine_diff_density_min -0.635
_refine_diff_density_rms 0.111
_refine_ls_extinction_method none
_refine_ls_goodness_of_fit_ref 0.855
_refine_ls_hydrogen_treatment mixed
_refine_ls_matrix_type full
_refine_ls_number_parameters 321
_refine_ls_number_reflns 5629
_refine_ls_number_restraints 21
_refine_ls_restrained_S_all 0.854
_refine_ls_R_factor_all 0.0304
_refine_ls_R_factor_gt 0.0220
_refine_ls_shift/su_max 0.001
_refine_ls_shift/su_mean 0.000
_refine_ls_structure_factor_coef Fsqd
_refine_ls_weighting_details 'calc w=1/[\s^2^(Fo^2^)+(0.0000P)^2^+0.0000P] where P=(Fo^2^+2Fc^2^)/3'
_refine_ls_weighting_scheme calc
_refine_ls_wR_factor_gt 0.0289
_refine_ls_wR_factor_ref 0.0293
_reflns_number_gt 4622
_reflns_number_total 5629
_reflns_threshold_expression >2sigma(I)
_cod_data_source_file om300927r_si_001.cif
_cod_data_source_block atag12
_cod_database_code 4079671

loop_
_symmetry_equiv_pos_as_xyz
'x, y, z'
'-x, -y, -z'

loop_
_atom_site_label
_atom_site_type_symbol
_atom_site_fract_x
_atom_site_fract_y
_atom_site_fract_z
_atom_site_U_iso_or_equiv
_atom_site_adp_type
_atom_site_occupancy
_atom_site_symmetry_multiplicity
_atom_site_calc_flag
_atom_site_refinement_flags
Au Au 0.176653(15) 0.138201(14) 0.407591(10) 0.01296(3) Uani 1 1 d .
Ti Ti 0.32489(6) 0.52743(5) 0.27537(4) 0.01160(13) Uani 1 1 d .
P P 0.25753(9) 0.22114(9) 0.24460(6) 0.01175(19) Uani 1 1 d .
Cl Cl 0.10937(9) 0.05326(9) 0.57712(6) 0.0212(2) Uani 1 1 d .
C1 C 0.2543(3) 0.3977(3) 0.2166(2) 0.0106(7) Uani 1 1 d .
C2 C 0.3704(3) 0.4366(3) 0.1439(2) 0.0147(7) Uani 1 1 d D
H2 H 0.448(2) 0.367(2) 0.1266(19) 0.018 Uiso 1 1 d D
C3 C 0.3845(4) 0.5692(4) 0.1084(2) 0.0197(8) Uani 1 1 d D
H3 H 0.470(2) 0.574(3) 0.0716(18) 0.024 Uiso 1 1 d D
C4 C 0.2889(4) 0.6968(3) 0.1373(2) 0.0197(8) Uani 1 1 d D
H4 H 0.326(3) 0.764(2) 0.116(2) 0.024 Uiso 1 1 d D
C5 C 0.1550(4) 0.7232(3) 0.2079(2) 0.0211(8) Uani 1 1 d D
H5 H 0.116(3) 0.8078(19) 0.221(2) 0.025 Uiso 1 1 d D
C6 C 0.0801(3) 0.6299(3) 0.2673(2) 0.0170(8) Uani 1 1 d D
H6 H 0.009(2) 0.661(3) 0.3156(16) 0.020 Uiso 1 1 d D
C7 C 0.1252(3) 0.4861(3) 0.2723(2) 0.0139(7) Uani 1 1 d D
H7 H 0.069(3) 0.444(3) 0.3162(17) 0.017 Uiso 1 1 d D
C8 C 0.4327(3) 0.3974(3) 0.4190(2) 0.0134(7) Uani 1 1 d .
C9 C 0.5495(3) 0.4215(3) 0.3390(2) 0.0150(7) Uani 1 1 d .
C10 C 0.5192(3) 0.5670(3) 0.3094(2) 0.0142(7) Uani 1 1 d .
C11 C 0.3831(3) 0.6337(3) 0.3707(2) 0.0155(8) Uani 1 1 d .
C12 C 0.3294(3) 0.5285(3) 0.4380(2) 0.0152(7) Uani 1 1 d .
C13 C 0.4220(3) 0.2581(3) 0.4796(2) 0.0258(9) Uani 1 1 d .
H13A H 0.4207 0.2487 0.5512 0.039 Uiso 1 1 calc R
H13B H 0.5090 0.1827 0.4547 0.039 Uiso 1 1 calc R
H13C H 0.3292 0.2522 0.4724 0.039 Uiso 1 1 calc R
C14 C 0.6854(3) 0.3119(3) 0.2957(2) 0.0243(8) Uani 1 1 d .
H14A H 0.7207 0.3520 0.2252 0.036 Uiso 1 1 calc R
H14B H 0.6584 0.2328 0.2984 0.036 Uiso 1 1 calc R
H14C H 0.7656 0.2794 0.3354 0.036 Uiso 1 1 calc R
C15 C 0.6179(3) 0.6385(3) 0.2285(2) 0.0266(9) Uani 1 1 d .
H15A H 0.6971 0.6377 0.2581 0.040 Uiso 1 1 calc R
H15B H 0.5565 0.7353 0.2014 0.040 Uiso 1 1 calc R
H15C H 0.6641 0.5885 0.1736 0.040 Uiso 1 1 calc R
C16 C 0.3112(3) 0.7881(3) 0.3688(2) 0.0268(9) Uani 1 1 d .
H16A H 0.2014 0.8157 0.3809 0.040 Uiso 1 1 calc R
H16B H 0.3442 0.8414 0.3025 0.040 Uiso 1 1 calc R
H16C H 0.3413 0.8072 0.4218 0.040 Uiso 1 1 calc R
C17 C 0.1916(3) 0.5498(3) 0.5191(2) 0.0261(9) Uani 1 1 d .
H17A H 0.1480 0.4792 0.5278 0.039 Uiso 1 1 calc R
H17B H 0.1174 0.6434 0.4993 0.039 Uiso 1 1 calc R
H17C H 0.2195 0.5406 0.5831 0.039 Uiso 1 1 calc R
C18 C 0.1456(3) 0.2246(3) 0.1602(2) 0.0111(7) Uani 1 1 d U
C19 C 0.1346(3) 0.3177(3) 0.0653(2) 0.0155(7) Uani 1 1 d .
H19 H 0.1871 0.3810 0.0430 0.019 Uiso 1 1 calc R
C20 C 0.0480(3) 0.3176(3) 0.0043(2) 0.0205(8) Uani 1 1 d .
H20 H 0.0421 0.3800 -0.0605 0.025 Uiso 1 1 calc R
C21 C -0.0309(3) 0.2267(3) 0.0369(2) 0.0202(8) Uani 1 1 d .
H21 H -0.0926 0.2284 -0.0049 0.024 Uiso 1 1 calc R
C22 C -0.0196(3) 0.1334(3) 0.1305(2) 0.0204(8) Uani 1 1 d .
H22 H -0.0719 0.0698 0.1525 0.024 Uiso 1 1 calc R
C23 C 0.0677(3) 0.1332(3) 0.1916(2) 0.0152(7) Uani 1 1 d .
H23 H 0.0746 0.0696 0.2560 0.018 Uiso 1 1 calc R
C24 C 0.4483(3) 0.1093(3) 0.2034(2) 0.0104(7) Uani 1 1 d .
C25 C 0.5024(3) 0.0923(3) 0.1043(2) 0.0147(7) Uani 1 1 d .
H25 H 0.4389 0.1416 0.0547 0.018 Uiso 1 1 calc R
C26 C 0.6484(3) 0.0038(3) 0.0775(2) 0.0165(7) Uani 1 1 d .
H26 H 0.6841 -0.0078 0.0098 0.020 Uiso 1 1 calc R
C27 C 0.7417(3) -0.0675(3) 0.1493(2) 0.0158(8) Uani 1 1 d .
H27 H 0.8419 -0.1274 0.1308 0.019 Uiso 1 1 calc R
C28 C 0.6893(3) -0.0517(3) 0.2478(2) 0.0161(7) Uani 1 1 d .
H28 H 0.7533 -0.1010 0.2971 0.019 Uiso 1 1 calc R
C29 C 0.5433(3) 0.0361(3) 0.2749(2) 0.0135(7) Uani 1 1 d .
H29 H 0.5078 0.0464 0.3428 0.016 Uiso 1 1 calc R

loop_
_atom_site_aniso_label
_atom_site_aniso_U_11
_atom_site_aniso_U_22
_atom_site_aniso_U_33
_atom_site_aniso_U_23
_atom_site_aniso_U_13
_atom_site_aniso_U_12
Au 0.01499(6) 0.01276(7) 0.01031(6) -0.00206(5) -0.00099(5) -0.00532(5)
Ti 0.0155(3) 0.0107(3) 0.0095(3) -0.0020(2) -0.0035(2) -0.0050(3)
P 0.0133(5) 0.0114(5) 0.0109(4) -0.0027(4) -0.0015(4) -0.0050(4)
Cl 0.0235(5) 0.0265(5) 0.0107(4) 0.0015(4) -0.0016(4) -0.0112(4)
C1 0.0155(17) 0.0099(17) 0.0088(16) -0.0028(13) -0.0025(13) -0.0061(14)
C2 0.0204(19) 0.0143(19) 0.0101(17) -0.0047(15) -0.0030(15) -0.0054(16)
C3 0.028(2) 0.025(2) 0.0096(18) -0.0029(16) -0.0006(15) -0.0147(19)
C4 0.036(2) 0.017(2) 0.0118(18) 0.0020(15) -0.0084(16) -0.0168(17)
C5 0.033(2) 0.0095(19) 0.0223(19) -0.0039(16) -0.0146(17) -0.0026(18)
C6 0.0177(19) 0.0144(19) 0.0196(19) -0.0076(16) -0.0060(15) -0.0018(16)
C7 0.0133(18) 0.0153(19) 0.0136(18) -0.0009(15) -0.0019(14) -0.0075(15)
C8 0.0158(17) 0.0132(18) 0.0142(17) 0.0005(14) -0.0074(14) -0.0077(15)
C9 0.0120(17) 0.0168(19) 0.0174(18) -0.0066(15) -0.0048(14) -0.0028(15)
C10 0.0129(17) 0.0136(18) 0.0161(18) -0.0002(15) -0.0048(14) -0.0057(15)
C11 0.0152(18) 0.0132(19) 0.0226(19) -0.0046(16) -0.0102(15) -0.0047(16)
C12 0.0136(17) 0.023(2) 0.0125(17) -0.0081(15) -0.0020(14) -0.0069(16)
C13 0.039(2) 0.028(2) 0.0181(19) 0.0036(16) -0.0111(17) -0.0221(19)
C14 0.0182(19) 0.025(2) 0.029(2) -0.0060(17) -0.0080(16) -0.0037(17)
C15 0.022(2) 0.023(2) 0.033(2) -0.0003(17) -0.0062(17) -0.0101(17)
C16 0.027(2) 0.017(2) 0.043(2) -0.0139(18) -0.0155(18) -0.0022(17)
C17 0.025(2) 0.042(2) 0.0139(19) -0.0105(17) -0.0003(16) -0.0135(19)
C18 0.0077(15) 0.0098(16) 0.0124(16) -0.0057(13) 0.0005(13) 0.0010(13)
C19 0.0185(18) 0.0124(18) 0.0171(18) -0.0046(15) -0.0045(15) -0.0050(15)
C20 0.024(2) 0.019(2) 0.0143(18) -0.0054(16) -0.0063(16) -0.0010(17)
C21 0.0130(18) 0.026(2) 0.024(2) -0.0154(17) -0.0088(15) 0.0015(16)
C22 0.0171(18) 0.024(2) 0.026(2) -0.0131(17) 0.0001(16) -0.0104(16)
C23 0.0131(17) 0.0171(19) 0.0131(17) -0.0045(15) -0.0006(14) -0.0034(15)
C24 0.0141(17) 0.0085(17) 0.0106(16) -0.0004(13) -0.0018(14) -0.0074(14)
C25 0.0153(18) 0.0141(18) 0.0139(17) 0.0015(14) -0.0045(14) -0.0066(15)
C26 0.0246(19) 0.0169(19) 0.0113(17) -0.0059(15) -0.0003(15) -0.0105(16)
C27 0.0113(17) 0.0110(18) 0.024(2) -0.0070(16) 0.0033(15) -0.0050(15)
C28 0.0158(18) 0.0141(18) 0.0221(19) -0.0027(15) -0.0099(15) -0.0057(15)
C29 0.0166(18) 0.0154(18) 0.0105(17) -0.0052(14) -0.0008(14) -0.0070(15)

loop_
_atom_type_symbol
_atom_type_description
_atom_type_scat_dispersion_real
_atom_type_scat_dispersion_imag
_atom_type_scat_source
C C 0.0033 0.0016 'International Tables Vol C Tables 4.2.6.8 and 6.1.1.4'
H H 0.0000 0.0000 'International Tables Vol C Tables 4.2.6.8 and 6.1.1.4'
P P 0.1023 0.0942 'International Tables Vol C Tables 4.2.6.8 and 6.1.1.4'
Cl Cl 0.1484 0.1585 'International Tables Vol C Tables 4.2.6.8 and 6.1.1.4'
Ti Ti 0.2776 0.4457 'International Tables Vol C Tables 4.2.6.8 and 6.1.1.4'
Au Au -2.0133 8.8022 'International Tables Vol C Tables 4.2.6.8 and 6.1.1.4'

loop_
_geom_angle_atom_site_label_1
_geom_angle_atom_site_label_2
_geom_angle_atom_site_label_3
_geom_angle
P Au Cl 175.80(3)
C4 Ti C3 37.54(11)
C4 Ti C7 91.49(12)
C3 Ti C7 91.56(11)
C4 Ti C5 37.01(11)
C3 Ti C5 70.30(12)
C7 Ti C5 70.15(12)
C4 Ti C2 70.64(11)
C3 Ti C2 37.17(11)
C7 Ti C2 70.65(11)
C5 Ti C2 92.11(11)
C4 Ti C6 69.85(12)
C3 Ti C6 91.35(12)
C7 Ti C6 37.00(11)
C5 Ti C6 37.18(11)
C2 Ti C6 91.83(11)
C4 Ti C1 91.97(11)
C3 Ti C1 70.09(11)
C7 Ti C1 37.77(10)
C5 Ti C1 92.18(11)
C2 Ti C1 37.24(10)
C6 Ti C1 70.53(11)
C4 Ti C12 131.45(11)
C3 Ti C12 157.02(11)
C7 Ti C12 110.47(11)
C5 Ti C12 110.24(11)
C2 Ti C12 156.84(11)
C6 Ti C12 102.25(11)
C1 Ti C12 131.86(11)
C4 Ti C8 154.77(11)
C3 Ti C8 140.51(11)
C7 Ti C8 113.08(11)
C5 Ti C8 145.80(11)
C2 Ti C8 121.59(11)
C6 Ti C8 127.06(11)
C1 Ti C8 110.77(10)
C12 Ti C8 35.64(9)
C4 Ti C11 99.48(11)
C3 Ti C11 122.30(12)
C7 Ti C11 135.96(11)
C5 Ti C11 93.96(11)
C2 Ti C11 152.95(11)
C6 Ti C11 108.69(11)
C1 Ti C11 167.50(11)
C12 Ti C11 35.64(10)
C8 Ti C11 59.16(10)
C4 Ti C10 95.92(11)
C3 Ti C10 98.60(11)
C7 Ti C10 169.78(11)
C5 Ti C10 112.29(11)
C2 Ti C10 118.50(11)
C6 Ti C10 140.78(11)
C1 Ti C10 148.30(10)
C12 Ti C10 59.31(10)
C8 Ti C10 58.99(10)
C11 Ti C10 35.62(9)
C4 Ti C9 123.84(12)
C3 Ti C9 107.13(11)
C7 Ti C9 141.50(11)
C5 Ti C9 147.59(12)
C2 Ti C9 104.54(11)
C6 Ti C9 161.31(11)
C1 Ti C9 117.91(10)
C12 Ti C9 59.39(10)
C8 Ti C9 35.57(9)
C11 Ti C9 59.17(10)
C10 Ti C9 35.30(9)
C1 P C24 108.25(13)
C1 P C18 105.43(13)
C24 P C18 105.15(12)
C1 P Au 114.06(9)
C24 P Au 110.73(10)
C18 P Au 112.68(10)
C2 C1 C7 127.1(3)
C2 C1 P 119.9(2)
C7 C1 P 113.0(2)
C2 C1 Ti 70.80(16)
C7 C1 Ti 70.31(16)
P C1 Ti 139.75(15)
C3 C2 C1 128.5(3)
C3 C2 Ti 71.11(17)
C1 C2 Ti 71.96(16)
C2 C3 C4 129.2(3)
C2 C3 Ti 71.72(17)
C4 C3 Ti 71.16(18)
C5 C4 C3 128.7(3)
C5 C4 Ti 71.65(19)
C3 C4 Ti 71.30(19)
C4 C5 C6 128.7(3)
C4 C5 Ti 71.34(19)
C6 C5 Ti 72.09(19)
C7 C6 C5 128.3(3)
C7 C6 Ti 70.80(18)
C5 C6 Ti 70.73(19)
C6 C7 C1 129.5(3)
C6 C7 Ti 72.20(18)
C1 C7 Ti 71.92(16)
C12 C8 C9 108.1(3)
C12 C8 C13 124.5(3)
C9 C8 C13 127.2(3)
C12 C8 Ti 71.77(17)
C9 C8 Ti 72.45(17)
C13 C8 Ti 124.6(2)
C10 C9 C8 107.9(3)
C10 C9 C14 125.6(3)
C8 C9 C14 126.4(3)
C10 C9 Ti 72.37(17)
C8 C9 Ti 71.98(17)
C14 C9 Ti 123.21(19)
C9 C10 C11 108.2(3)
C9 C10 C15 125.5(3)
C11 C10 C15 126.2(3)
C9 C10 Ti 72.32(17)
C11 C10 Ti 71.95(16)
C15 C10 Ti 123.0(2)
C12 C11 C10 107.8(3)
C12 C11 C16 125.5(3)
C10 C11 C16 126.6(3)
C12 C11 Ti 71.75(16)
C10 C11 Ti 72.43(16)
C16 C11 Ti 123.6(2)
C11 C12 C8 107.9(3)
C11 C12 C17 126.6(3)
C8 C12 C17 125.5(3)
C11 C12 Ti 72.61(17)
C8 C12 Ti 72.59(16)
C17 C12 Ti 122.77(19)
C23 C18 C19 119.2(3)
C23 C18 P 118.8(2)
C19 C18 P 122.0(2)
C20 C19 C18 120.1(3)
C19 C20 C21 120.3(3)
C22 C21 C20 119.8(3)
C23 C22 C21 119.8(3)
C22 C23 C18 120.7(3)
C29 C24 C25 118.7(3)
C29 C24 P 118.2(2)
C25 C24 P 123.0(2)
C26 C25 C24 120.6(3)
C27 C26 C25 120.0(3)
C28 C27 C26 120.0(3)
C27 C28 C29 120.1(3)
C28 C29 C24 120.6(3)

loop_
_geom_bond_atom_site_label_1
_geom_bond_atom_site_label_2
_geom_bond_distance
Au P 2.2365(8)
Au Cl 2.2897(8)
Ti C4 2.207(3)
Ti C3 2.208(3)
Ti C7 2.210(3)
Ti C5 2.211(3)
Ti C2 2.216(3)
Ti C6 2.228(3)
Ti C1 2.232(3)
Ti C12 2.311(3)
Ti C8 2.321(3)
Ti C11 2.322(3)
Ti C10 2.328(3)
Ti C9 2.327(3)
P C1 1.806(3)
P C24 1.819(3)
P C18 1.820(3)
C1 C2 1.420(4)
C1 C7 1.438(4)
C2 C3 1.410(4)
C3 C4 1.421(4)
C4 C5 1.402(4)
C5 C6 1.415(4)
C6 C7 1.408(4)
C8 C12 1.417(4)
C8 C9 1.420(4)
C8 C13 1.507(4)
C9 C10 1.412(4)
C9 C14 1.505(3)
C10 C11 1.422(4)
C10 C15 1.517(4)
C11 C12 1.418(4)
C11 C16 1.511(4)
C12 C17 1.503(3)
C18 C23 1.387(4)
C18 C19 1.399(4)
C19 C20 1.372(4)
C20 C21 1.389(4)
C21 C22 1.387(4)
C22 C23 1.377(4)
C24 C29 1.391(4)
C24 C25 1.393(3)
C25 C26 1.388(4)
C26 C27 1.383(4)
C27 C28 1.380(4)
C28 C29 1.386(4)

loop_
_geom_torsion_atom_site_label_1
_geom_torsion_atom_site_label_2
_geom_torsion_atom_site_label_3
_geom_torsion_atom_site_label_4
_geom_torsion
Cl Au P C1 -68.6(5)
Cl Au P C24 53.8(5)
Cl Au P C18 171.2(4)
C24 P C1 C2 19.5(3)
C18 P C1 C2 -92.6(2)
Au P C1 C2 143.2(2)
C24 P C1 C7 -162.0(2)
C18 P C1 C7 85.9(2)
Au P C1 C7 -38.2(2)
C24 P C1 Ti -75.7(2)
C18 P C1 Ti 172.1(2)
Au P C1 Ti 48.0(2)
C4 Ti C1 C2 53.60(19)
C3 Ti C1 C2 22.50(18)
C7 Ti C1 C2 143.5(3)
C5 Ti C1 C2 90.63(19)
C6 Ti C1 C2 121.4(2)
C12 Ti C1 C2 -149.45(18)
C8 Ti C1 C2 -115.26(18)
C11 Ti C1 C2 -150.0(5)
C10 Ti C1 C2 -51.0(3)
C9 Ti C1 C2 -76.9(2)
C4 Ti C1 C7 -89.89(18)
C3 Ti C1 C7 -121.0(2)
C5 Ti C1 C7 -52.86(18)
C2 Ti C1 C7 -143.5(3)
C6 Ti C1 C7 -22.08(17)
C12 Ti C1 C7 67.1(2)
C8 Ti C1 C7 101.25(18)
C11 Ti C1 C7 66.5(5)
C10 Ti C1 C7 165.5(2)
C9 Ti C1 C7 139.66(17)
C4 Ti C1 P 167.5(2)
C3 Ti C1 P 136.4(3)
C7 Ti C1 P -102.6(3)
C5 Ti C1 P -155.5(2)
C2 Ti C1 P 113.9(3)
C6 Ti C1 P -124.7(3)
C12 Ti C1 P -35.6(3)
C8 Ti C1 P -1.4(3)
C11 Ti C1 P -36.1(6)
C10 Ti C1 P 62.9(3)
C9 Ti C1 P 37.0(3)
C7 C1 C2 C3 -1.4(5)
P C1 C2 C3 176.9(3)
Ti C1 C2 C3 -46.1(3)
C7 C1 C2 Ti 44.6(3)
P C1 C2 Ti -137.1(2)
C4 Ti C2 C3 21.94(19)
C7 Ti C2 C3 120.7(2)
C5 Ti C2 C3 52.6(2)
C6 Ti C2 C3 89.8(2)
C1 Ti C2 C3 143.4(3)
C12 Ti C2 C3 -142.3(3)
C8 Ti C2 C3 -133.50(19)
C11 Ti C2 C3 -50.3(3)
C10 Ti C2 C3 -64.2(2)
C9 Ti C2 C3 -99.3(2)
C4 Ti C2 C1 -121.5(2)
C3 Ti C2 C1 -143.4(3)
C7 Ti C2 C1 -22.72(17)
C5 Ti C2 C1 -90.82(19)
C6 Ti C2 C1 -53.62(19)
C12 Ti C2 C1 74.3(3)
C8 Ti C2 C1 83.05(19)
C11 Ti C2 C1 166.2(2)
C10 Ti C2 C1 152.31(17)
C9 Ti C2 C1 117.26(18)
C1 C2 C3 C4 1.4(6)
Ti C2 C3 C4 -44.9(3)
C1 C2 C3 Ti 46.3(3)
C4 Ti C3 C2 -144.6(3)
C7 Ti C3 C2 -54.23(19)
C5 Ti C3 C2 -122.5(2)
C6 Ti C3 C2 -91.2(2)
C1 Ti C3 C2 -22.54(18)
C12 Ti C3 C2 142.0(3)
C8 Ti C3 C2 76.3(2)
C11 Ti C3 C2 155.54(18)
C10 Ti C3 C2 126.82(19)
C9 Ti C3 C2 91.6(2)
C7 Ti C3 C4 90.4(2)
C5 Ti C3 C4 22.16(19)
C2 Ti C3 C4 144.6(3)
C6 Ti C3 C4 53.4(2)
C1 Ti C3 C4 122.1(2)
C12 Ti C3 C4 -73.4(4)
C8 Ti C3 C4 -139.1(2)
C11 Ti C3 C4 -59.8(2)
C10 Ti C3 C4 -88.53(19)
C9 Ti C3 C4 -123.73(19)
C2 C3 C4 C5 -0.7(6)
Ti C3 C4 C5 -45.8(3)
C2 C3 C4 Ti 45.1(3)
C3 Ti C4 C5 143.8(3)
C7 Ti C4 C5 53.21(19)
C2 Ti C4 C5 122.1(2)
C6 Ti C4 C5 22.59(18)
C1 Ti C4 C5 91.00(19)
C12 Ti C4 C5 -66.1(2)
C8 Ti C4 C5 -114.1(3)
C11 Ti C4 C5 -83.96(19)
C10 Ti C4 C5 -119.74(18)
C9 Ti C4 C5 -143.06(18)
C7 Ti C4 C3 -90.62(19)
C5 Ti C4 C3 -143.8(3)
C2 Ti C4 C3 -21.75(18)
C6 Ti C4 C3 -121.2(2)
C1 Ti C4 C3 -52.84(19)
C12 Ti C4 C3 150.05(18)
C8 Ti C4 C3 102.1(3)
C11 Ti C4 C3 132.20(19)
C10 Ti C4 C3 96.42(19)
C9 Ti C4 C3 73.1(2)
C3 C4 C5 C6 -1.0(6)
Ti C4 C5 C6 -46.7(3)
C3 C4 C5 Ti 45.7(3)
C3 Ti C5 C4 -22.45(18)
C7 Ti C5 C4 -121.7(2)
C2 Ti C5 C4 -53.12(19)
C6 Ti C5 C4 -143.4(3)
C1 Ti C5 C4 -90.39(18)
C12 Ti C5 C4 133.08(18)
C8 Ti C5 C4 136.2(2)
C11 Ti C5 C4 100.51(19)
C10 Ti C5 C4 69.0(2)
C9 Ti C5 C4 68.7(3)
C4 Ti C5 C6 143.4(3)
C3 Ti C5 C6 120.9(2)
C7 Ti C5 C6 21.69(17)
C2 Ti C5 C6 90.24(19)
C1 Ti C5 C6 52.97(18)
C12 Ti C5 C6 -83.57(19)
C8 Ti C5 C6 -80.5(3)
C11 Ti C5 C6 -116.14(18)
C10 Ti C5 C6 -147.67(17)
C9 Ti C5 C6 -148.0(2)
C4 C5 C6 C7 2.4(6)
Ti C5 C6 C7 -44.0(3)
C4 C5 C6 Ti 46.4(3)
C4 Ti C6 C7 122.2(2)
C3 Ti C6 C7 90.80(19)
C5 Ti C6 C7 144.7(3)
C2 Ti C6 C7 53.62(19)
C1 Ti C6 C7 22.50(17)
C12 Ti C6 C7 -107.86(18)
C8 Ti C6 C7 -79.3(2)
C11 Ti C6 C7 -144.30(17)
C10 Ti C6 C7 -163.81(18)
C9 Ti C6 C7 -97.8(4)
C4 Ti C6 C5 -22.50(17)
C3 Ti C6 C5 -53.90(19)
C7 Ti C6 C5 -144.7(3)
C2 Ti C6 C5 -91.09(19)
C1 Ti C6 C5 -122.2(2)
C12 Ti C6 C5 107.43(18)
C8 Ti C6 C5 136.00(18)
C11 Ti C6 C5 71.00(19)
C10 Ti C6 C5 51.5(3)
C9 Ti C6 C5 117.5(4)
C5 C6 C7 C1 -2.6(6)
Ti C6 C7 C1 -46.6(3)
C5 C6 C7 Ti 44.0(3)
C2 C1 C7 C6 1.8(5)
P C1 C7 C6 -176.6(3)
Ti C1 C7 C6 46.7(3)
C2 C1 C7 Ti -44.8(3)
P C1 C7 Ti 136.78(18)
C4 Ti C7 C6 -52.62(19)
C3 Ti C7 C6 -90.17(19)
C5 Ti C7 C6 -21.79(18)
C2 Ti C7 C6 -121.5(2)
C1 Ti C7 C6 -143.9(3)
C12 Ti C7 C6 83.15(19)
C8 Ti C7 C6 121.53(18)
C11 Ti C7 C6 52.7(2)
C10 Ti C7 C6 83.9(7)
C9 Ti C7 C6 149.33(18)
C4 Ti C7 C1 91.30(18)
C3 Ti C7 C1 53.74(18)
C5 Ti C7 C1 122.13(19)
C2 Ti C7 C1 22.44(17)
C6 Ti C7 C1 143.9(3)
C12 Ti C7 C1 -132.94(17)
C8 Ti C7 C1 -94.56(18)
C11 Ti C7 C1 -163.41(17)
C10 Ti C7 C1 -132.2(6)
C9 Ti C7 C1 -66.8(2)
C4 Ti C8 C12 72.8(3)
C3 Ti C8 C12 142.4(2)
C7 Ti C8 C12 -93.33(19)
C5 Ti C8 C12 -5.0(3)
C2 Ti C8 C12 -174.08(17)
C6 Ti C8 C12 -53.3(2)
C1 Ti C8 C12 -134.10(17)
C11 Ti C8 C12 37.64(16)
C10 Ti C8 C12 79.42(18)
C9 Ti C8 C12 116.6(3)
C4 Ti C8 C9 -43.8(3)
C3 Ti C8 C9 25.7(3)
C7 Ti C8 C9 150.05(17)
C5 Ti C8 C9 -121.6(2)
C2 Ti C8 C9 69.3(2)
C6 Ti C8 C9 -169.95(17)
C1 Ti C8 C9 109.28(18)
C12 Ti C8 C9 -116.6(3)
C11 Ti C8 C9 -78.98(18)
C10 Ti C8 C9 -37.20(16)
C4 Ti C8 C13 -167.3(3)
C3 Ti C8 C13 -97.8(3)
C7 Ti C8 C13 26.5(3)
C5 Ti C8 C13 114.8(3)
C2 Ti C8 C13 -54.3(3)
C6 Ti C8 C13 66.5(3)
C1 Ti C8 C13 -14.3(3)
C12 Ti C8 C13 119.8(3)
C11 Ti C8 C13 157.5(3)
C10 Ti C8 C13 -160.8(3)
C9 Ti C8 C13 -123.6(3)
C12 C8 C9 C10 0.6(3)
C13 C8 C9 C10 -175.6(3)
Ti C8 C9 C10 63.9(2)
C12 C8 C9 C14 178.3(3)
C13 C8 C9 C14 2.1(5)
Ti C8 C9 C14 -118.4(3)
C12 C8 C9 Ti -63.3(2)
C13 C8 C9 Ti 120.5(3)
C4 Ti C9 C10 42.9(2)
C3 Ti C9 C10 80.54(19)
C7 Ti C9 C10 -163.79(18)
C5 Ti C9 C10 0.5(3)
C2 Ti C9 C10 119.14(18)
C6 Ti C9 C10 -90.5(4)
C1 Ti C9 C10 156.64(16)
C12 Ti C9 C10 -79.02(18)
C8 Ti C9 C10 -116.3(2)
C11 Ti C9 C10 -37.31(16)
C4 Ti C9 C8 159.20(17)
C3 Ti C9 C8 -163.20(17)
C7 Ti C9 C8 -47.5(2)
C5 Ti C9 C8 116.8(2)
C2 Ti C9 C8 -124.60(18)
C6 Ti C9 C8 25.8(4)
C1 Ti C9 C8 -87.09(18)
C12 Ti C9 C8 37.25(16)
C11 Ti C9 C8 78.95(18)
C10 Ti C9 C8 116.3(2)
C4 Ti C9 C14 -78.6(3)
C3 Ti C9 C14 -41.0(3)
C7 Ti C9 C14 74.7(3)
C5 Ti C9 C14 -121.0(3)
C2 Ti C9 C14 -2.4(3)
C6 Ti C9 C14 148.0(3)
C1 Ti C9 C14 35.1(3)
C12 Ti C9 C14 159.5(3)
C8 Ti C9 C14 122.2(3)
C11 Ti C9 C14 -158.8(3)
C10 Ti C9 C14 -121.5(3)
C8 C9 C10 C11 -0.2(3)
C14 C9 C10 C11 -177.9(3)
Ti C9 C10 C11 63.4(2)
C8 C9 C10 C15 178.0(3)
C14 C9 C10 C15 0.3(5)
Ti C9 C10 C15 -118.4(3)
C8 C9 C10 Ti -63.7(2)
C14 C9 C10 Ti 118.6(3)
C4 Ti C10 C9 -145.33(18)
C3 Ti C10 C9 -107.57(18)
C7 Ti C10 C9 78.4(7)
C5 Ti C10 C9 -179.72(17)
C2 Ti C10 C9 -74.2(2)
C6 Ti C10 C9 149.55(19)
C1 Ti C10 C9 -41.8(3)
C12 Ti C10 C9 79.25(18)
C8 Ti C10 C9 37.49(16)
C11 Ti C10 C9 116.7(3)
C4 Ti C10 C11 98.02(19)
C3 Ti C10 C11 135.78(19)
C7 Ti C10 C11 -38.2(7)
C5 Ti C10 C11 63.6(2)
C2 Ti C10 C11 169.17(18)
C6 Ti C10 C11 32.9(3)
C1 Ti C10 C11 -158.5(2)
C12 Ti C10 C11 -37.41(17)
C8 Ti C10 C11 -79.16(19)
C9 Ti C10 C11 -116.7(3)
C4 Ti C10 C15 -24.0(3)
C3 Ti C10 C15 13.8(3)
C7 Ti C10 C15 -160.2(6)
C5 Ti C10 C15 -58.3(3)
C2 Ti C10 C15 47.2(3)
C6 Ti C10 C15 -89.1(3)
C1 Ti C10 C15 79.6(3)
C12 Ti C10 C15 -159.4(3)
C8 Ti C10 C15 158.9(3)
C11 Ti C10 C15 -122.0(3)
C9 Ti C10 C15 121.4(3)
C9 C10 C11 C12 -0.2(3)
C15 C10 C11 C12 -178.4(3)
Ti C10 C11 C12 63.4(2)
C9 C10 C11 C16 177.1(3)
C15 C10 C11 C16 -1.1(5)
Ti C10 C11 C16 -119.2(3)
C9 C10 C11 Ti -63.7(2)
C15 C10 C11 Ti 118.1(3)
C4 Ti C11 C12 156.78(18)
C3 Ti C11 C12 -170.95(18)
C7 Ti C11 C12 54.6(2)
C5 Ti C11 C12 119.91(19)
C2 Ti C11 C12 -137.6(2)
C6 Ti C11 C12 84.97(19)
C1 Ti C11 C12 0.7(6)
C8 Ti C11 C12 -37.64(16)
C10 Ti C11 C12 -116.3(3)
C9 Ti C11 C12 -79.32(18)
C4 Ti C11 C10 -86.93(19)
C3 Ti C11 C10 -54.7(2)
C7 Ti C11 C10 170.91(18)
C5 Ti C11 C10 -123.80(19)
C2 Ti C11 C10 -21.3(3)
C6 Ti C11 C10 -158.74(18)
C1 Ti C11 C10 117.0(5)
C12 Ti C11 C10 116.3(3)
C8 Ti C11 C10 78.65(18)
C9 Ti C11 C10 36.97(17)
C4 Ti C11 C16 35.8(3)
C3 Ti C11 C16 68.1(3)
C7 Ti C11 C16 -66.3(3)
C5 Ti C11 C16 -1.1(3)
C2 Ti C11 C16 101.5(3)
C6 Ti C11 C16 -36.0(3)
C1 Ti C11 C16 -120.3(5)
C12 Ti C11 C16 -121.0(3)
C8 Ti C11 C16 -158.6(3)
C10 Ti C11 C16 122.7(3)
C9 Ti C11 C16 159.7(3)
C10 C11 C12 C8 0.6(3)
C16 C11 C12 C8 -176.8(3)
Ti C11 C12 C8 64.5(2)
C10 C11 C12 C17 177.8(3)
C16 C11 C12 C17 0.4(5)
Ti C11 C12 C17 -118.3(3)
C10 C11 C12 Ti -63.9(2)
C16 C11 C12 Ti 118.7(3)
C9 C8 C12 C11 -0.7(3)
C13 C8 C12 C11 175.5(3)
Ti C8 C12 C11 -64.5(2)
C9 C8 C12 C17 -178.0(3)
C13 C8 C12 C17 -1.7(5)
Ti C8 C12 C17 118.2(3)
C9 C8 C12 Ti 63.8(2)
C13 C8 C12 Ti -119.9(3)
C4 Ti C12 C11 -31.3(2)
C3 Ti C12 C11 19.9(4)
C7 Ti C12 C11 -142.77(18)
C5 Ti C12 C11 -67.2(2)
C2 Ti C12 C11 128.7(3)
C6 Ti C12 C11 -105.08(19)
C1 Ti C12 C11 -179.80(17)
C8 Ti C12 C11 115.8(2)
C10 Ti C12 C11 37.39(16)
C9 Ti C12 C11 78.66(18)
C4 Ti C12 C8 -147.09(19)
C3 Ti C12 C8 -95.9(3)
C7 Ti C12 C8 101.39(18)
C5 Ti C12 C8 177.00(18)
C2 Ti C12 C8 12.9(4)
C6 Ti C12 C8 139.08(18)
C1 Ti C12 C8 64.4(2)
C11 Ti C12 C8 -115.8(2)
C10 Ti C12 C8 -78.45(18)
C9 Ti C12 C8 -37.17(16)
C4 Ti C12 C17 91.5(3)
C3 Ti C12 C17 142.7(3)
C7 Ti C12 C17 -20.0(3)
C5 Ti C12 C17 55.6(3)
C2 Ti C12 C17 -108.5(3)
C6 Ti C12 C17 17.7(3)
C1 Ti C12 C17 -57.0(3)
C8 Ti C12 C17 -121.4(3)
C11 Ti C12 C17 122.8(3)
C10 Ti C12 C17 160.1(3)
C9 Ti C12 C17 -158.6(3)
C1 P C18 C23 -149.8(2)
C24 P C18 C23 95.9(2)
Au P C18 C23 -24.8(2)
C1 P C18 C19 29.5(3)
C24 P C18 C19 -84.8(2)
Au P C18 C19 154.5(2)
C23 C18 C19 C20 -0.2(4)
P C18 C19 C20 -179.5(2)
C18 C19 C20 C21 0.9(4)
C19 C20 C21 C22 -1.4(4)
C20 C21 C22 C23 1.2(4)
C21 C22 C23 C18 -0.5(4)
C19 C18 C23 C22 0.0(4)
P C18 C23 C22 179.3(2)
C1 P C24 C29 96.0(2)
C18 P C24 C29 -151.7(2)
Au P C24 C29 -29.7(3)
C1 P C24 C25 -84.9(3)
C18 P C24 C25 27.4(3)
Au P C24 C25 149.4(2)
C29 C24 C25 C26 0.1(4)
P C24 C25 C26 -179.0(2)
C24 C25 C26 C27 -0.5(4)
C25 C26 C27 C28 0.6(4)
C26 C27 C28 C29 -0.3(4)
C27 C28 C29 C24 -0.1(4)
C25 C24 C29 C28 0.2(4)
P C24 C29 C28 179.4(2)
